data_7249314
loop_
_publ_author_name
'Zhang, Yifang'
'Kang, Ming'
'Zhang, Shimin'
'Gao, Bohong'
'Hao, Pengfei'
'Shen, Junju'
'Li, Gaopeng'
'Fu, Yunlong'

_publ_section_title
;
 Effect of iodide on the electronic and photoresponsive behaviors of 1D
 naphthalenediimide-based zinc coordination polymers
;
_journal_issue 40
_journal_name_full CrystEngComm
_journal_page_first 5757
_journal_page_last 5766
_journal_paper_doi 10.1039/D4CE00882K
_journal_volume 26
_journal_year 2024
_chemical_formula_moiety 'C26 H16 I2 N4 O4 Zn'
_chemical_formula_sum 'C26 H16 I2 N4 O4 Zn'
_chemical_formula_weight 767.60
_space_group_crystal_system triclinic
_space_group_IT_number 2
_space_group_name_Hall '-P 1'
_space_group_name_H-M_alt 'P -1'
_atom_sites_solution_hydrogens geom
_atom_sites_solution_primary dual
_audit_creation_date 2024-04-18
_audit_creation_method
;
Olex2 1.3
(compiled 2020.11.12 svn.r5f609507 for OlexSys, GUI svn.r6408)
;
_audit_update_record
;
2024-04-19 deposited with the CCDC.	2024-09-09 downloaded from the CCDC.
;
_cell_angle_alpha 115.380(2)
_cell_angle_beta 93.680(3)
_cell_angle_gamma 107.830(2)
_cell_formula_units_Z 2
_cell_length_a 10.1573(9)
_cell_length_b 12.2406(11)
_cell_length_c 12.6327(12)
_cell_measurement_reflns_used 6488
_cell_measurement_temperature 293(2)
_cell_measurement_theta_max 24.956
_cell_measurement_theta_min 2.331
_cell_volume 1315.6(2)
_computing_cell_refinement 'SAINT v8.37A (Bruker, 2015)'
_computing_data_reduction 'SAINT v8.37A (Bruker, 2015)'
_computing_molecular_graphics 'Olex2 1.3 (Dolomanov et al., 2009)'
_computing_publication_material 'Olex2 1.3 (Dolomanov et al., 2009)'
_computing_structure_refinement 'SHELXL 2014/7 (Sheldrick, 2015)'
_computing_structure_solution 'SHELXT 2018/2 (Sheldrick, 2018)'
_diffrn_ambient_temperature 293(2)
_diffrn_measured_fraction_theta_full 0.999
_diffrn_measured_fraction_theta_max 0.995
_diffrn_measurement_device_type 'CCD area detector'
_diffrn_measurement_method 'phi and omega scans'
_diffrn_radiation_monochromator graphite
_diffrn_radiation_type MoK\a
_diffrn_radiation_wavelength 0.71073
_diffrn_reflns_av_R_equivalents 0.0382
_diffrn_reflns_av_unetI/netI 0.0542
_diffrn_reflns_Laue_measured_fraction_full 0.999
_diffrn_reflns_Laue_measured_fraction_max 0.995
_diffrn_reflns_limit_h_max 13
_diffrn_reflns_limit_h_min -13
_diffrn_reflns_limit_k_max 16
_diffrn_reflns_limit_k_min -14
_diffrn_reflns_limit_l_max 16
_diffrn_reflns_limit_l_min -16
_diffrn_reflns_number 21144
_diffrn_reflns_point_group_measured_fraction_full 0.999
_diffrn_reflns_point_group_measured_fraction_max 0.995
_diffrn_reflns_theta_full 25.242
_diffrn_reflns_theta_max 28.288
_diffrn_reflns_theta_min 1.964
_diffrn_source_current 1.0
_diffrn_source_power 0.05
_diffrn_source_voltage 50.0
_exptl_absorpt_coefficient_mu 3.320
_exptl_absorpt_correction_type none
_exptl_crystal_colour yellow
_exptl_crystal_colour_primary yellow
_exptl_crystal_density_diffrn 1.938
_exptl_crystal_description block
_exptl_crystal_F_000 736
_refine_diff_density_max 1.274
_refine_diff_density_min -0.929
_refine_diff_density_rms 0.085
_refine_ls_extinction_method none
_refine_ls_goodness_of_fit_ref 1.005
_refine_ls_hydrogen_treatment constr
_refine_ls_matrix_type full
_refine_ls_number_parameters 334
_refine_ls_number_reflns 6510
_refine_ls_number_restraints 0
_refine_ls_restrained_S_all 1.005
_refine_ls_R_factor_all 0.1023
_refine_ls_R_factor_gt 0.0465
_refine_ls_shift/su_max 0.000
_refine_ls_shift/su_mean 0.000
_refine_ls_structure_factor_coef Fsqd
_refine_ls_weighting_details 'w=1/[\s^2^(Fo^2^)+(0.0292P)^2^+2.0797P] where P=(Fo^2^+2Fc^2^)/3'
_refine_ls_weighting_scheme calc
_refine_ls_wR_factor_gt 0.0805
_refine_ls_wR_factor_ref 0.0957
_reflns_Friedel_coverage 0.000
_reflns_number_gt 3890
_reflns_number_total 6510
_reflns_threshold_expression 'I > 2\s(I)'
_cod_data_source_file d4ce00882k2.cif
_cod_data_source_block 1
_cod_depositor_comments 'Adding full bibliography for 7249314--7249317.cif.'
_cod_database_code 7249314
_shelx_shelxl_version_number 2014/7
_shelx_space_group_comment
;
The symmetry employed for this shelxl refinement is uniquely defined
by the following loop, which should always be used as a source of
symmetry information in preference to the above space-group names.
They are only intended as comments.
;
_olex2_refinement_description
;
1.a Secondary CH2 refined with riding coordinates:
 C19(H19A,H19B), C6(H6A,H6B)
1.b Aromatic/amide H refined with riding coordinates:
 C12(H12), C13(H13), C18(H18), C17(H17), C26(H26), C25(H25), C4(H4), C5(H5),
 C15(H15), C2(H2), C14(H14), C1(H1)
;
_olex2_submission_special_instructions 'No special instructions were received'

loop_
_space_group_symop_operation_xyz
'x, y, z'
'-x, -y, -z'

loop_
_atom_site_label
_atom_site_type_symbol
_atom_site_fract_x
_atom_site_fract_y
_atom_site_fract_z
_atom_site_U_iso_or_equiv
_atom_site_adp_type
_atom_site_occupancy
_atom_site_site_symmetry_order
_atom_site_calc_flag
_atom_site_refinement_flags_posn
_atom_site_refinement_flags_adp
_atom_site_refinement_flags_occupancy
_atom_site_disorder_assembly
_atom_site_disorder_group
I2 I 0.51672(4) 0.21667(4) 0.32831(3) 0.07077(13) Uani 1 1 d . . . . .
I1 I 0.08134(5) -0.05015(3) 0.26322(4) 0.08089(15) Uani 1 1 d . . . . .
Zn1 Zn 0.26731(6) 0.17700(5) 0.36723(5) 0.05028(15) Uani 1 1 d . . . . .
O2 O 0.0910(3) 0.7542(3) 0.4641(3) 0.0604(9) Uani 1 1 d . . . . .
O1 O 0.3456(4) 0.6493(3) 0.1804(3) 0.0667(10) Uani 1 1 d . . . . .
O4 O 0.6232(4) 0.7093(3) 1.0139(3) 0.0593(9) Uani 1 1 d . . . . .
N2 N 0.2180(4) 0.7037(3) 0.3214(3) 0.0434(9) Uani 1 1 d . . . . .
N4 N 0.3958(4) 0.6770(3) 0.9484(3) 0.0469(9) Uani 1 1 d . . . . .
N1 N 0.1921(4) 0.2938(3) 0.3214(3) 0.0475(9) Uani 1 1 d . . . . .
N3 N 0.2967(4) 0.2793(3) 0.5504(3) 0.0504(10) Uani 1 1 d . . . . .
O3 O 0.1686(4) 0.6439(3) 0.8832(4) 0.0896(13) Uani 1 1 d . . . . .
C9 C 0.4427(4) 0.9411(4) 0.4639(4) 0.0358(9) Uani 1 1 d . . . . .
C22 C 0.4787(4) 0.9357(4) 0.9914(4) 0.0404(10) Uani 1 1 d . . . . .
C10 C 0.4571(4) 0.8534(4) 0.3526(4) 0.0376(10) Uani 1 1 d . . . . .
C8 C 0.3168(4) 0.9131(4) 0.5040(4) 0.0392(10) Uani 1 1 d . . . . .
C23 C 0.3350(5) 0.8548(4) 0.9452(4) 0.0460(11) Uani 1 1 d . . . . .
C12 C 0.3058(5) 1.0004(4) 0.6128(4) 0.0449(11) Uani 1 1 d . . . . .
H12 H 0.2223 0.9814 0.6390 0.054 Uiso 1 1 calc R U . . .
C11 C 0.3384(5) 0.7289(4) 0.2765(4) 0.0463(11) Uani 1 1 d . . . . .
C16 C 0.3307(5) 0.4476(4) 0.7918(4) 0.0443(11) Uani 1 1 d . . . . .
C21 C 0.5809(5) 0.8902(4) 1.0187(4) 0.0425(10) Uani 1 1 d . . . . .
C7 C 0.1988(5) 0.7863(4) 0.4305(4) 0.0447(11) Uani 1 1 d . . . . .
C13 C 0.4187(5) 1.1173(4) 0.6842(4) 0.0460(11) Uani 1 1 d . . . . .
H13 H 0.4099 1.1761 0.7576 0.055 Uiso 1 1 calc R U . . .
C3 C 0.1289(4) 0.4732(4) 0.2695(4) 0.0433(10) Uani 1 1 d . . . . .
C18 C 0.2081(5) 0.2487(4) 0.6137(4) 0.0473(11) Uani 1 1 d . . . . .
H18 H 0.1326 0.1688 0.5759 0.057 Uiso 1 1 calc R U . . .
C20 C 0.5382(5) 0.7536(4) 0.9952(4) 0.0476(11) Uani 1 1 d . . . . .
C17 C 0.2225(5) 0.3303(4) 0.7340(4) 0.0471(11) Uani 1 1 d . . . . .
H17 H 0.1577 0.3046 0.7754 0.057 Uiso 1 1 calc R U . . .
C24 C 0.2905(5) 0.7190(4) 0.9238(4) 0.0553(12) Uani 1 1 d . . . . .
C26 C 0.2797(5) 1.0284(4) 0.9364(4) 0.0542(12) Uani 1 1 d . . . . .
H26 H 0.2125 1.0584 0.9175 0.065 Uiso 1 1 calc R U . . .
C25 C 0.2370(5) 0.9003(4) 0.9186(5) 0.0564(13) Uani 1 1 d . . . . .
H25 H 0.1417 0.8461 0.8886 0.068 Uiso 1 1 calc R U . . .
C4 C 0.1713(5) 0.3809(4) 0.1890(4) 0.0552(12) Uani 1 1 d . . . . .
H4 H 0.1794 0.3768 0.1146 0.066 Uiso 1 1 calc R U . . .
C5 C 0.2018(5) 0.2944(4) 0.2186(4) 0.0551(12) Uani 1 1 d . . . . .
H5 H 0.2311 0.2327 0.1626 0.066 Uiso 1 1 calc R U . . .
C19 C 0.3478(6) 0.5396(4) 0.9229(4) 0.0546(12) Uani 1 1 d . . . . .
H19A H 0.2578 0.5167 0.9453 0.066 Uiso 1 1 calc R U . . .
H19B H 0.4163 0.5297 0.9717 0.066 Uiso 1 1 calc R U . . .
C6 C 0.1017(5) 0.5764(4) 0.2466(4) 0.0509(12) Uani 1 1 d . . . . .
H6A H 0.0951 0.5531 0.1622 0.061 Uiso 1 1 calc R U . . .
H6B H 0.0122 0.5820 0.2656 0.061 Uiso 1 1 calc R U . . .
C15 C 0.4254(6) 0.4785(5) 0.7269(5) 0.0745(17) Uani 1 1 d . . . . .
H15 H 0.5023 0.5573 0.7632 0.089 Uiso 1 1 calc R U . . .
C2 C 0.1142(7) 0.4692(5) 0.3744(5) 0.0806(19) Uani 1 1 d . . . . .
H2 H 0.0825 0.5283 0.4309 0.097 Uiso 1 1 calc R U . . .
C14 C 0.4057(6) 0.3928(5) 0.6088(5) 0.0802(19) Uani 1 1 d . . . . .
H14 H 0.4719 0.4148 0.5668 0.096 Uiso 1 1 calc R U . . .
C1 C 0.1455(7) 0.3794(6) 0.3979(6) 0.085(2) Uani 1 1 d . . . . .
H1 H 0.1336 0.3786 0.4700 0.102 Uiso 1 1 calc R U . . .

loop_
_atom_site_aniso_label
_atom_site_aniso_U_11
_atom_site_aniso_U_22
_atom_site_aniso_U_33
_atom_site_aniso_U_23
_atom_site_aniso_U_13
_atom_site_aniso_U_12
I2 0.0758(3) 0.0917(3) 0.0691(3) 0.0469(2) 0.0284(2) 0.0462(2)
I1 0.0949(3) 0.04137(18) 0.0852(3) 0.02750(19) -0.0008(2) 0.00591(18)
Zn1 0.0678(4) 0.0371(3) 0.0470(3) 0.0203(2) 0.0145(3) 0.0199(3)
O2 0.045(2) 0.0512(19) 0.076(2) 0.0266(18) 0.0173(18) 0.0121(16)
O1 0.081(3) 0.0458(18) 0.044(2) 0.0060(16) 0.0132(18) 0.0085(18)
O4 0.064(2) 0.0514(18) 0.061(2) 0.0220(17) 0.0044(17) 0.0279(17)
N2 0.045(2) 0.0310(17) 0.047(2) 0.0167(17) 0.0010(18) 0.0089(16)
N4 0.053(3) 0.0361(18) 0.042(2) 0.0146(17) 0.0025(18) 0.0115(18)
N1 0.055(2) 0.0371(19) 0.056(2) 0.0245(18) 0.017(2) 0.0192(18)
N3 0.060(3) 0.0371(19) 0.045(2) 0.0166(18) 0.013(2) 0.0101(19)
O3 0.049(2) 0.050(2) 0.137(4) 0.036(2) -0.011(2) -0.0039(19)
C9 0.041(2) 0.0334(19) 0.036(2) 0.0192(18) 0.0060(19) 0.0146(17)
C22 0.041(3) 0.038(2) 0.030(2) 0.0091(19) 0.0029(19) 0.011(2)
C10 0.046(3) 0.033(2) 0.034(2) 0.0159(18) 0.006(2) 0.0157(19)
C8 0.042(3) 0.036(2) 0.043(3) 0.0210(19) 0.008(2) 0.0153(19)
C23 0.040(3) 0.037(2) 0.043(3) 0.010(2) 0.001(2) 0.007(2)
C12 0.046(3) 0.048(2) 0.051(3) 0.027(2) 0.020(2) 0.022(2)
C11 0.057(3) 0.039(2) 0.040(3) 0.019(2) 0.003(2) 0.015(2)
C16 0.051(3) 0.037(2) 0.044(3) 0.019(2) 0.006(2) 0.015(2)
C21 0.044(3) 0.039(2) 0.033(2) 0.0096(19) 0.003(2) 0.014(2)
C7 0.044(3) 0.039(2) 0.055(3) 0.025(2) 0.007(2) 0.018(2)
C13 0.057(3) 0.044(2) 0.039(3) 0.016(2) 0.016(2) 0.024(2)
C3 0.034(2) 0.034(2) 0.053(3) 0.020(2) 0.000(2) 0.0053(19)
C18 0.044(3) 0.036(2) 0.054(3) 0.017(2) 0.006(2) 0.011(2)
C20 0.055(3) 0.039(2) 0.036(3) 0.010(2) 0.004(2) 0.014(2)
C17 0.052(3) 0.037(2) 0.048(3) 0.018(2) 0.014(2) 0.014(2)
C24 0.049(3) 0.043(3) 0.055(3) 0.015(2) 0.002(2) 0.008(2)
C26 0.049(3) 0.049(3) 0.053(3) 0.013(2) 0.000(2) 0.022(2)
C25 0.035(3) 0.044(3) 0.069(3) 0.016(2) -0.003(2) 0.006(2)
C4 0.072(3) 0.054(3) 0.044(3) 0.024(2) 0.012(3) 0.028(3)
C5 0.071(3) 0.047(3) 0.046(3) 0.015(2) 0.015(3) 0.030(3)
C19 0.070(3) 0.039(2) 0.047(3) 0.019(2) 0.006(2) 0.014(2)
C6 0.046(3) 0.038(2) 0.057(3) 0.020(2) -0.004(2) 0.006(2)
C15 0.075(4) 0.047(3) 0.058(3) 0.010(3) 0.015(3) -0.010(3)
C2 0.134(6) 0.072(4) 0.086(4) 0.052(3) 0.066(4) 0.074(4)
C14 0.084(4) 0.054(3) 0.062(4) 0.015(3) 0.029(3) -0.010(3)
C1 0.143(6) 0.085(4) 0.087(4) 0.062(4) 0.072(4) 0.078(4)

loop_
_atom_type_symbol
_atom_type_description
_atom_type_scat_dispersion_real
_atom_type_scat_dispersion_imag
_atom_type_scat_source
C C 0.0033 0.0016 'International Tables Vol C Tables 4.2.6.8 and 6.1.1.4'
H H 0.0000 0.0000 'International Tables Vol C Tables 4.2.6.8 and 6.1.1.4'
I I -0.4742 1.8119 'International Tables Vol C Tables 4.2.6.8 and 6.1.1.4'
N N 0.0061 0.0033 'International Tables Vol C Tables 4.2.6.8 and 6.1.1.4'
O O 0.0106 0.0060 'International Tables Vol C Tables 4.2.6.8 and 6.1.1.4'
Zn Zn 0.2839 1.4301 'International Tables Vol C Tables 4.2.6.8 and 6.1.1.4'

loop_
_geom_angle_atom_site_label_1
_geom_angle_atom_site_label_2
_geom_angle_atom_site_label_3
_geom_angle
_geom_angle_site_symmetry_1
_geom_angle_site_symmetry_3
_geom_angle_publ_flag
I1 Zn1 I2 119.94(2) . . ?
N1 Zn1 I2 106.04(10) . . ?
N1 Zn1 I1 108.02(10) . . ?
N3 Zn1 I2 105.21(11) . . ?
N3 Zn1 I1 116.89(10) . . ?
N3 Zn1 N1 98.10(15) . . ?
C11 N2 C7 125.7(4) . . ?
C11 N2 C6 116.6(4) . . ?
C7 N2 C6 117.7(4) . . ?
C20 N4 C24 125.1(4) . . ?
C20 N4 C19 118.8(4) . . ?
C24 N4 C19 116.1(4) . . ?
C5 N1 Zn1 120.7(3) . . ?
C5 N1 C1 117.1(4) . . ?
C1 N1 Zn1 122.0(4) . . ?
C18 N3 Zn1 125.1(3) . . ?
C18 N3 C14 116.7(4) . . ?
C14 N3 Zn1 117.8(3) . . ?
C9 C9 C10 119.0(5) 2_676 . ?
C8 C9 C9 119.7(5) . 2_676 ?
C8 C9 C10 121.4(4) . . ?
C23 C22 C22 119.0(5) . 2_677 ?
C23 C22 C21 121.3(4) . . ?
C21 C22 C22 119.7(5) . 2_677 ?
C9 C10 C11 119.6(4) . . ?
C13 C10 C9 120.3(4) 2_676 . ?
C13 C10 C11 120.1(4) 2_676 . ?
C9 C8 C7 119.5(4) . . ?
C12 C8 C9 120.1(4) . . ?
C12 C8 C7 120.3(4) . . ?
C22 C23 C24 119.2(4) . . ?
C25 C23 C22 120.5(4) . . ?
C25 C23 C24 120.3(4) . . ?
C8 C12 H12 119.8 . . ?
C8 C12 C13 120.4(4) . . ?
C13 C12 H12 119.8 . . ?
O1 C11 N2 120.7(4) . . ?
O1 C11 C10 122.3(4) . . ?
N2 C11 C10 116.9(4) . . ?
C17 C16 C19 121.4(4) . . ?
C17 C16 C15 117.2(4) . . ?
C15 C16 C19 121.4(4) . . ?
C22 C21 C20 120.0(4) . . ?
C26 C21 C22 119.8(4) 2_677 . ?
C26 C21 C20 120.1(4) 2_677 . ?
O2 C7 N2 121.1(4) . . ?
O2 C7 C8 122.2(4) . . ?
N2 C7 C8 116.7(4) . . ?
C10 C13 C12 120.6(4) 2_676 . ?
C10 C13 H13 119.7 2_676 . ?
C12 C13 H13 119.7 . . ?
C4 C3 C6 122.7(4) . . ?
C2 C3 C4 116.5(4) . . ?
C2 C3 C6 120.8(4) . . ?
N3 C18 H18 118.7 . . ?
N3 C18 C17 122.7(4) . . ?
C17 C18 H18 118.7 . . ?
O4 C20 N4 120.9(4) . . ?
O4 C20 C21 122.3(4) . . ?
N4 C20 C21 116.8(4) . . ?
C16 C17 C18 120.3(4) . . ?
C16 C17 H17 119.8 . . ?
C18 C17 H17 119.8 . . ?
N4 C24 C23 117.6(4) . . ?
O3 C24 N4 119.9(4) . . ?
O3 C24 C23 122.5(5) . . ?
C21 C26 H26 119.7 2_677 . ?
C21 C26 C25 120.7(4) 2_677 . ?
C25 C26 H26 119.7 . . ?
C23 C25 C26 120.2(4) . . ?
C23 C25 H25 119.9 . . ?
C26 C25 H25 119.9 . . ?
C3 C4 H4 120.2 . . ?
C3 C4 C5 119.6(4) . . ?
C5 C4 H4 120.2 . . ?
N1 C5 C4 123.7(4) . . ?
N1 C5 H5 118.1 . . ?
C4 C5 H5 118.1 . . ?
N4 C19 C16 112.4(4) . . ?
N4 C19 H19A 109.1 . . ?
N4 C19 H19B 109.1 . . ?
C16 C19 H19A 109.1 . . ?
C16 C19 H19B 109.1 . . ?
H19A C19 H19B 107.9 . . ?
N2 C6 C3 110.1(3) . . ?
N2 C6 H6A 109.6 . . ?
N2 C6 H6B 109.6 . . ?
C3 C6 H6A 109.6 . . ?
C3 C6 H6B 109.6 . . ?
H6A C6 H6B 108.2 . . ?
C16 C15 H15 120.3 . . ?
C14 C15 C16 119.5(5) . . ?
C14 C15 H15 120.3 . . ?
C3 C2 H2 119.6 . . ?
C3 C2 C1 120.9(5) . . ?
C1 C2 H2 119.6 . . ?
N3 C14 C15 123.6(5) . . ?
N3 C14 H14 118.2 . . ?
C15 C14 H14 118.2 . . ?
N1 C1 C2 122.2(5) . . ?
N1 C1 H1 118.9 . . ?
C2 C1 H1 118.9 . . ?

loop_
_geom_bond_atom_site_label_1
_geom_bond_atom_site_label_2
_geom_bond_distance
_geom_bond_site_symmetry_2
_geom_bond_publ_flag
I2 Zn1 2.5508(7) . ?
I1 Zn1 2.5217(7) . ?
Zn1 N1 2.070(4) . ?
Zn1 N3 2.052(4) . ?
O2 C7 1.213(5) . ?
O1 C11 1.211(5) . ?
O4 C20 1.211(5) . ?
N2 C11 1.386(6) . ?
N2 C7 1.386(5) . ?
N2 C6 1.478(5) . ?
N4 C20 1.381(6) . ?
N4 C24 1.390(6) . ?
N4 C19 1.477(5) . ?
N1 C5 1.311(6) . ?
N1 C1 1.324(6) . ?
N3 C18 1.317(6) . ?
N3 C14 1.332(6) . ?
O3 C24 1.208(6) . ?
C9 C9 1.405(8) 2_676 ?
C9 C10 1.407(5) . ?
C9 C8 1.405(6) . ?
C22 C22 1.411(8) 2_677 ?
C22 C23 1.401(6) . ?
C22 C21 1.406(6) . ?
C10 C11 1.473(6) . ?
C10 C13 1.370(6) 2_676 ?
C8 C12 1.370(6) . ?
C8 C7 1.480(6) . ?
C23 C24 1.477(6) . ?
C23 C25 1.367(6) . ?
C12 H12 0.9300 . ?
C12 C13 1.390(6) . ?
C16 C17 1.354(6) . ?
C16 C19 1.511(6) . ?
C16 C15 1.373(7) . ?
C21 C20 1.478(6) . ?
C21 C26 1.366(6) 2_677 ?
C13 C10 1.370(6) 2_676 ?
C13 H13 0.9300 . ?
C3 C4 1.365(6) . ?
C3 C6 1.508(6) . ?
C3 C2 1.362(7) . ?
C18 H18 0.9300 . ?
C18 C17 1.381(6) . ?
C17 H17 0.9300 . ?
C26 C21 1.366(6) 2_677 ?
C26 H26 0.9300 . ?
C26 C25 1.403(6) . ?
C25 H25 0.9300 . ?
C4 H4 0.9300 . ?
C4 C5 1.373(6) . ?
C5 H5 0.9300 . ?
C19 H19A 0.9700 . ?
C19 H19B 0.9700 . ?
C6 H6A 0.9700 . ?
C6 H6B 0.9700 . ?
C15 H15 0.9300 . ?
C15 C14 1.363(7) . ?
C2 H2 0.9300 . ?
C2 C1 1.371(7) . ?
C14 H14 0.9300 . ?
C1 H1 0.9300 . ?

loop_
_geom_torsion_atom_site_label_1
_geom_torsion_atom_site_label_2
_geom_torsion_atom_site_label_3
_geom_torsion_atom_site_label_4
_geom_torsion
_geom_torsion_site_symmetry_1
_geom_torsion_site_symmetry_2
_geom_torsion_site_symmetry_3
_geom_torsion_site_symmetry_4
_geom_torsion_publ_flag
Zn1 N1 C5 C4 -171.3(4) . . . . ?
Zn1 N1 C1 C2 170.7(5) . . . . ?
Zn1 N3 C18 C17 -170.6(3) . . . . ?
Zn1 N3 C14 C15 170.4(5) . . . . ?
N3 C18 C17 C16 0.3(7) . . . . ?
C9 C9 C10 C11 179.4(4) 2_676 . . . ?
C9 C9 C10 C13 0.2(7) 2_676 . . 2_676 ?
C9 C9 C8 C12 0.2(7) 2_676 . . . ?
C9 C9 C8 C7 -177.1(4) 2_676 . . . ?
C9 C10 C11 O1 -179.3(4) . . . . ?
C9 C10 C11 N2 -1.5(6) . . . . ?
C9 C8 C12 C13 0.1(6) . . . . ?
C9 C8 C7 O2 175.8(4) . . . . ?
C9 C8 C7 N2 -3.1(6) . . . . ?
C22 C22 C23 C24 178.3(5) 2_677 . . . ?
C22 C22 C23 C25 -0.9(8) 2_677 . . . ?
C22 C22 C21 C20 -176.9(5) 2_677 . . . ?
C22 C22 C21 C26 1.1(7) 2_677 . . 2_677 ?
C22 C23 C24 N4 -1.5(7) . . . . ?
C22 C23 C24 O3 -179.4(5) . . . . ?
C22 C23 C25 C26 0.6(7) . . . . ?
C22 C21 C20 O4 177.7(4) . . . . ?
C22 C21 C20 N4 -1.2(6) . . . . ?
C10 C9 C8 C12 -179.9(4) . . . . ?
C10 C9 C8 C7 2.8(6) . . . . ?
C8 C9 C10 C11 -0.5(6) . . . . ?
C8 C9 C10 C13 -179.7(4) . . . 2_676 ?
C8 C12 C13 C10 -0.4(7) . . . 2_676 ?
C23 C22 C21 C20 1.9(6) . . . . ?
C23 C22 C21 C26 179.9(4) . . . 2_677 ?
C12 C8 C7 O2 -1.5(7) . . . . ?
C12 C8 C7 N2 179.7(4) . . . . ?
C11 N2 C7 O2 -177.8(4) . . . . ?
C11 N2 C7 C8 1.1(6) . . . . ?
C11 N2 C6 C3 83.6(5) . . . . ?
C16 C15 C14 N3 1.2(10) . . . . ?
C21 C22 C23 C24 -0.6(7) . . . . ?
C21 C22 C23 C25 -179.7(4) . . . . ?
C21 C26 C25 C23 -0.5(8) 2_677 . . . ?
C7 N2 C11 O1 179.0(4) . . . . ?
C7 N2 C11 C10 1.1(6) . . . . ?
C7 N2 C6 C3 -95.2(5) . . . . ?
C7 C8 C12 C13 177.3(4) . . . . ?
C13 C10 C11 O1 -0.1(7) 2_676 . . . ?
C13 C10 C11 N2 177.7(4) 2_676 . . . ?
C3 C4 C5 N1 0.4(8) . . . . ?
C3 C2 C1 N1 0.6(11) . . . . ?
C18 N3 C14 C15 -2.7(9) . . . . ?
C20 N4 C24 O3 -179.7(5) . . . . ?
C20 N4 C24 C23 2.4(7) . . . . ?
C20 N4 C19 C16 -98.3(5) . . . . ?
C17 C16 C19 N4 -141.6(4) . . . . ?
C17 C16 C15 C14 1.2(8) . . . . ?
C24 N4 C20 O4 -180.0(4) . . . . ?
C24 N4 C20 C21 -1.1(6) . . . . ?
C24 N4 C19 C16 82.5(5) . . . . ?
C24 C23 C25 C26 -178.6(4) . . . . ?
C26 C21 C20 O4 -0.3(7) 2_677 . . . ?
C26 C21 C20 N4 -179.2(4) 2_677 . . . ?
C25 C23 C24 N4 177.7(4) . . . . ?
C25 C23 C24 O3 -0.2(8) . . . . ?
C4 C3 C6 N2 -106.3(5) . . . . ?
C4 C3 C2 C1 2.2(9) . . . . ?
C5 N1 C1 C2 -2.8(9) . . . . ?
C19 N4 C20 O4 0.9(6) . . . . ?
C19 N4 C20 C21 179.8(4) . . . . ?
C19 N4 C24 O3 -0.5(7) . . . . ?
C19 N4 C24 C23 -178.4(4) . . . . ?
C19 C16 C17 C18 179.1(4) . . . . ?
C19 C16 C15 C14 -179.8(5) . . . . ?
C6 N2 C11 O1 0.2(6) . . . . ?
C6 N2 C11 C10 -177.6(4) . . . . ?
C6 N2 C7 O2 1.0(6) . . . . ?
C6 N2 C7 C8 179.8(4) . . . . ?
C6 C3 C4 C5 176.4(4) . . . . ?
C6 C3 C2 C1 -176.8(6) . . . . ?
C15 C16 C17 C18 -1.9(7) . . . . ?
C15 C16 C19 N4 39.4(7) . . . . ?
C2 C3 C4 C5 -2.6(7) . . . . ?
C2 C3 C6 N2 72.6(6) . . . . ?
C14 N3 C18 C17 1.9(7) . . . . ?
C1 N1 C5 C4 2.4(8) . . . . ?
